data_4132542
loop_
_publ_author_name
'Jiang, Hao'
'Jia, Jiangtao'
'Shkurenko, Aleksander'
'Chen, Zhijie'
'Adil, Karim'
'Belmabkhout, Youssef'
'Weselinski, Lukasz J.'
'Assen, Ayalew H.'
'Xue, Dong-Xu'
'O'Keeffe, Michael'
'Eddaoudi, Mohamed'

_publ_section_title
;
 Enriching the Reticular Chemistry Repertoire: Merged Nets Approach for
 the Rational Design of Intricate Mixed-Linker Metal-Organic Framework
 Platforms.
;
_journal_issue 28
_journal_name_full 'Journal of the American Chemical Society'
_journal_page_first 8858
_journal_page_last 8867
_journal_paper_doi 10.1021/jacs.8b04745
_journal_volume 140
_journal_year 2018
_chemical_formula_moiety 'C80 H66 N12 O40 Tb6'
_chemical_formula_sum 'C80 H66 N12 O40 Tb6'
_chemical_formula_weight 2788.96
_space_group_crystal_system cubic
_space_group_IT_number 227
_space_group_name_Hall '-F 4vw 2vw 3'
_space_group_name_H-M_alt 'F d -3 m :2'
_atom_sites_solution_hydrogens geom
_atom_sites_solution_primary direct
_atom_sites_solution_secondary difmap
_audit_creation_method SHELXL-2014/7
_cell_angle_alpha 90
_cell_angle_beta 90
_cell_angle_gamma 90
_cell_formula_units_Z 16
_cell_length_a 38.985(5)
_cell_length_b 38.985(5)
_cell_length_c 38.985(5)
_cell_measurement_reflns_used 7229
_cell_measurement_temperature 100.0(1)
_cell_measurement_theta_max 26.84
_cell_measurement_theta_min 3.22
_cell_volume 59251(13)
_computing_cell_refinement 'SAINT v8.34A (Bruker, 2013)'
_computing_data_collection 'Bruker APEX2 v2009.3-0 (Bruker AXS Inc., 2009)'
_computing_data_reduction 'SAINT v8.34A (Bruker, 2013)'
_computing_molecular_graphics 'DIAMOND (Crystal Impact GbR, 2009'
_computing_publication_material 'PublCIF. Westrip, S. P. (2010). J. Appl. Cryst. 43, 920-925.'
_computing_structure_refinement 'SHELXL-2014/7 (Sheldrick, 2014)'
_computing_structure_solution 'ShelXS (Sheldrick, 2008)'
_diffrn_ambient_temperature 100.0(1)
_diffrn_detector_area_resol_mean 8.3
_diffrn_measured_fraction_theta_full 0.991
_diffrn_measured_fraction_theta_max 0.991
_diffrn_measurement_device_type 'Bruker X8 PROSPECTOR APEX2 CCD'
_diffrn_measurement_method '\f and \w scans'
_diffrn_radiation_monochromator mirrors
_diffrn_radiation_type CuK\a
_diffrn_radiation_wavelength 1.54184
_diffrn_reflns_av_R_equivalents 0.0807
_diffrn_reflns_av_unetI/netI 0.0407
_diffrn_reflns_Laue_measured_fraction_full 0.991
_diffrn_reflns_Laue_measured_fraction_max 0.991
_diffrn_reflns_limit_h_max 22
_diffrn_reflns_limit_h_min -17
_diffrn_reflns_limit_k_max 5
_diffrn_reflns_limit_k_min -26
_diffrn_reflns_limit_l_max 18
_diffrn_reflns_limit_l_min -20
_diffrn_reflns_number 38191
_diffrn_reflns_point_group_measured_fraction_full 0.991
_diffrn_reflns_point_group_measured_fraction_max 0.991
_diffrn_reflns_theta_full 32.047
_diffrn_reflns_theta_max 32.047
_diffrn_reflns_theta_min 3.206
_diffrn_source 'Incoatec I\ms'
_exptl_absorpt_coefficient_mu 14.303
_exptl_absorpt_correction_T_max 0.7463
_exptl_absorpt_correction_T_min 0.5537
_exptl_absorpt_correction_type multi-scan
_exptl_absorpt_process_details
;
SADABS-2008/1 (Bruker,2008) was used for absorption correction.
wR2(int) was 0.1237 before and 0.0846 after correction.
The Ratio of minimum to maximum transmission is 0.7419.
The \l/2 correction factor is 0.0015.
;
_exptl_crystal_colour colorless
_exptl_crystal_density_diffrn 1.251
_exptl_crystal_description octahedron
_exptl_crystal_F_000 21440
_exptl_crystal_size_max 0.200
_exptl_crystal_size_mid 0.150
_exptl_crystal_size_min 0.150
_refine_diff_density_max 1.074
_refine_diff_density_min -0.459
_refine_diff_density_rms 0.104
_refine_ls_extinction_method none
_refine_ls_goodness_of_fit_ref 1.753
_refine_ls_hydrogen_treatment constr
_refine_ls_matrix_type full
_refine_ls_number_parameters 113
_refine_ls_number_reflns 525
_refine_ls_number_restraints 100
_refine_ls_restrained_S_all 1.597
_refine_ls_R_factor_all 0.2036
_refine_ls_R_factor_gt 0.1386
_refine_ls_shift/su_max 0.001
_refine_ls_shift/su_mean 0.000
_refine_ls_structure_factor_coef Fsqd
_refine_ls_weighting_details 'w=1/[\s^2^(Fo^2^)+(0.2000P)^2^] where P=(Fo^2^+2Fc^2^)/3'
_refine_ls_weighting_scheme calc
_refine_ls_wR_factor_gt 0.3723
_refine_ls_wR_factor_ref 0.4185
_reflns_Friedel_coverage 0.000
_reflns_number_gt 304
_reflns_number_total 525
_reflns_threshold_expression 'I > 2\s(I)'
_cod_data_source_file ja8b04745_si_003.cif
_cod_data_source_block Tb_sph_MOF_1
_cod_original_cell_volume 59250(20)
_cod_original_sg_symbol_H-M 'F d -3 m'
_cod_database_code 4132542
_shelx_shelxl_version_number 2014/7
_shelx_space_group_comment
;
The symmetry employed for this shelxl refinement is uniquely defined
by the following loop, which should always be used as a source of
symmetry information in preference to the above space-group names.
They are only intended as comments.
;
_shelx_estimated_absorpt_t_min 0.162
_shelx_estimated_absorpt_t_max 0.223

loop_
_space_group_symop_operation_xyz
'x, y, z'
'-x+3/4, -y+1/4, z+1/2'
'-x+1/4, y+1/2, -z+3/4'
'x+1/2, -y+3/4, -z+1/4'
'z, x, y'
'z+1/2, -x+3/4, -y+1/4'
'-z+3/4, -x+1/4, y+1/2'
'-z+1/4, x+1/2, -y+3/4'
'y, z, x'
'-y+1/4, z+1/2, -x+3/4'
'y+1/2, -z+3/4, -x+1/4'
'-y+3/4, -z+1/4, x+1/2'
'y+3/4, x+1/4, -z+1/2'
'-y, -x, -z'
'y+1/4, -x+1/2, z+3/4'
'-y+1/2, x+3/4, z+1/4'
'x+3/4, z+1/4, -y+1/2'
'-x+1/2, z+3/4, y+1/4'
'-x, -z, -y'
'x+1/4, -z+1/2, y+3/4'
'z+3/4, y+1/4, -x+1/2'
'z+1/4, -y+1/2, x+3/4'
'-z+1/2, y+3/4, x+1/4'
'-z, -y, -x'
'x, y+1/2, z+1/2'
'-x+3/4, -y+3/4, z+1'
'-x+1/4, y+1, -z+5/4'
'x+1/2, -y+5/4, -z+3/4'
'z, x+1/2, y+1/2'
'z+1/2, -x+5/4, -y+3/4'
'-z+3/4, -x+3/4, y+1'
'-z+1/4, x+1, -y+5/4'
'y, z+1/2, x+1/2'
'-y+1/4, z+1, -x+5/4'
'y+1/2, -z+5/4, -x+3/4'
'-y+3/4, -z+3/4, x+1'
'y+3/4, x+3/4, -z+1'
'-y, -x+1/2, -z+1/2'
'y+1/4, -x+1, z+5/4'
'-y+1/2, x+5/4, z+3/4'
'x+3/4, z+3/4, -y+1'
'-x+1/2, z+5/4, y+3/4'
'-x, -z+1/2, -y+1/2'
'x+1/4, -z+1, y+5/4'
'z+3/4, y+3/4, -x+1'
'z+1/4, -y+1, x+5/4'
'-z+1/2, y+5/4, x+3/4'
'-z, -y+1/2, -x+1/2'
'x+1/2, y, z+1/2'
'-x+5/4, -y+1/4, z+1'
'-x+3/4, y+1/2, -z+5/4'
'x+1, -y+3/4, -z+3/4'
'z+1/2, x, y+1/2'
'z+1, -x+3/4, -y+3/4'
'-z+5/4, -x+1/4, y+1'
'-z+3/4, x+1/2, -y+5/4'
'y+1/2, z, x+1/2'
'-y+3/4, z+1/2, -x+5/4'
'y+1, -z+3/4, -x+3/4'
'-y+5/4, -z+1/4, x+1'
'y+5/4, x+1/4, -z+1'
'-y+1/2, -x, -z+1/2'
'y+3/4, -x+1/2, z+5/4'
'-y+1, x+3/4, z+3/4'
'x+5/4, z+1/4, -y+1'
'-x+1, z+3/4, y+3/4'
'-x+1/2, -z, -y+1/2'
'x+3/4, -z+1/2, y+5/4'
'z+5/4, y+1/4, -x+1'
'z+3/4, -y+1/2, x+5/4'
'-z+1, y+3/4, x+3/4'
'-z+1/2, -y, -x+1/2'
'x+1/2, y+1/2, z'
'-x+5/4, -y+3/4, z+1/2'
'-x+3/4, y+1, -z+3/4'
'x+1, -y+5/4, -z+1/4'
'z+1/2, x+1/2, y'
'z+1, -x+5/4, -y+1/4'
'-z+5/4, -x+3/4, y+1/2'
'-z+3/4, x+1, -y+3/4'
'y+1/2, z+1/2, x'
'-y+3/4, z+1, -x+3/4'
'y+1, -z+5/4, -x+1/4'
'-y+5/4, -z+3/4, x+1/2'
'y+5/4, x+3/4, -z+1/2'
'-y+1/2, -x+1/2, -z'
'y+3/4, -x+1, z+3/4'
'-y+1, x+5/4, z+1/4'
'x+5/4, z+3/4, -y+1/2'
'-x+1, z+5/4, y+1/4'
'-x+1/2, -z+1/2, -y'
'x+3/4, -z+1, y+3/4'
'z+5/4, y+3/4, -x+1/2'
'z+3/4, -y+1, x+3/4'
'-z+1, y+5/4, x+1/4'
'-z+1/2, -y+1/2, -x'
'-x, -y, -z'
'x-3/4, y-1/4, -z-1/2'
'x-1/4, -y-1/2, z-3/4'
'-x-1/2, y-3/4, z-1/4'
'-z, -x, -y'
'-z-1/2, x-3/4, y-1/4'
'z-3/4, x-1/4, -y-1/2'
'z-1/4, -x-1/2, y-3/4'
'-y, -z, -x'
'y-1/4, -z-1/2, x-3/4'
'-y-1/2, z-3/4, x-1/4'
'y-3/4, z-1/4, -x-1/2'
'-y-3/4, -x-1/4, z-1/2'
'y, x, z'
'-y-1/4, x-1/2, -z-3/4'
'y-1/2, -x-3/4, -z-1/4'
'-x-3/4, -z-1/4, y-1/2'
'x-1/2, -z-3/4, -y-1/4'
'x, z, y'
'-x-1/4, z-1/2, -y-3/4'
'-z-3/4, -y-1/4, x-1/2'
'-z-1/4, y-1/2, -x-3/4'
'z-1/2, -y-3/4, -x-1/4'
'z, y, x'
'-x, -y+1/2, -z+1/2'
'x-3/4, y+1/4, -z'
'x-1/4, -y, z-1/4'
'-x-1/2, y-1/4, z+1/4'
'-z, -x+1/2, -y+1/2'
'-z-1/2, x-1/4, y+1/4'
'z-3/4, x+1/4, -y'
'z-1/4, -x, y-1/4'
'-y, -z+1/2, -x+1/2'
'y-1/4, -z, x-1/4'
'-y-1/2, z-1/4, x+1/4'
'y-3/4, z+1/4, -x'
'-y-3/4, -x+1/4, z'
'y, x+1/2, z+1/2'
'-y-1/4, x, -z-1/4'
'y-1/2, -x-1/4, -z+1/4'
'-x-3/4, -z+1/4, y'
'x-1/2, -z-1/4, -y+1/4'
'x, z+1/2, y+1/2'
'-x-1/4, z, -y-1/4'
'-z-3/4, -y+1/4, x'
'-z-1/4, y, -x-1/4'
'z-1/2, -y-1/4, -x+1/4'
'z, y+1/2, x+1/2'
'-x+1/2, -y, -z+1/2'
'x-1/4, y-1/4, -z'
'x+1/4, -y-1/2, z-1/4'
'-x, y-3/4, z+1/4'
'-z+1/2, -x, -y+1/2'
'-z, x-3/4, y+1/4'
'z-1/4, x-1/4, -y'
'z+1/4, -x-1/2, y-1/4'
'-y+1/2, -z, -x+1/2'
'y+1/4, -z-1/2, x-1/4'
'-y, z-3/4, x+1/4'
'y-1/4, z-1/4, -x'
'-y-1/4, -x-1/4, z'
'y+1/2, x, z+1/2'
'-y+1/4, x-1/2, -z-1/4'
'y, -x-3/4, -z+1/4'
'-x-1/4, -z-1/4, y'
'x, -z-3/4, -y+1/4'
'x+1/2, z, y+1/2'
'-x+1/4, z-1/2, -y-1/4'
'-z-1/4, -y-1/4, x'
'-z+1/4, y-1/2, -x-1/4'
'z, -y-3/4, -x+1/4'
'z+1/2, y, x+1/2'
'-x+1/2, -y+1/2, -z'
'x-1/4, y+1/4, -z-1/2'
'x+1/4, -y, z-3/4'
'-x, y-1/4, z-1/4'
'-z+1/2, -x+1/2, -y'
'-z, x-1/4, y-1/4'
'z-1/4, x+1/4, -y-1/2'
'z+1/4, -x, y-3/4'
'-y+1/2, -z+1/2, -x'
'y+1/4, -z, x-3/4'
'-y, z-1/4, x-1/4'
'y-1/4, z+1/4, -x-1/2'
'-y-1/4, -x+1/4, z-1/2'
'y+1/2, x+1/2, z'
'-y+1/4, x, -z-3/4'
'y, -x-1/4, -z-1/4'
'-x-1/4, -z+1/4, y-1/2'
'x, -z-1/4, -y-1/4'
'x+1/2, z+1/2, y'
'-x+1/4, z, -y-3/4'
'-z-1/4, -y+1/4, x-1/2'
'-z+1/4, y, -x-3/4'
'z, -y-1/4, -x-1/4'
'z+1/2, y+1/2, x'

loop_
_atom_site_label
_atom_site_type_symbol
_atom_site_fract_x
_atom_site_fract_y
_atom_site_fract_z
_atom_site_U_iso_or_equiv
_atom_site_adp_type
_atom_site_occupancy
_atom_site_site_symmetry_order
_atom_site_calc_flag
_atom_site_refinement_flags_posn
_atom_site_refinement_flags_adp
_atom_site_refinement_flags_occupancy
_atom_site_disorder_assembly
_atom_site_disorder_group
Tb1 Tb 0.5530(2) 0.4818(3) 0.5367(3) 0.212(8) Uiso 0.3333 1 d D . P . .
Tb2 Tb 0.5508(3) 0.5508(3) 0.4655(4) 0.187(9) Uiso 0.3333 2 d DS . P . .
O1H O 0.5364(7) 0.5364(7) 0.5209(7) 0.09(2) Uiso 0.3333 2 d DS . P . .
O2H O 0.5570(8) 0.4943(12) 0.4822(12) 0.162(18) Uiso 0.5 1 d . . P . .
O1W O 0.5977(16) 0.444(3) 0.5823(16) 0.36(4) Uiso 0.3333 1 d D . P A -1
O2W O 0.597(2) 0.597(2) 0.430(6) 0.36(4) Uiso 0.3333 2 d DS . P A .
O1L1 O 0.606(2) 0.5135(17) 0.531(2) 0.300(19) Uiso 0.3333 1 d D . P A .
O2L1 O 0.602(2) 0.562(2) 0.498(2) 0.300(19) Uiso 0.3333 1 d D . P . .
C1L1 C 0.6134(7) 0.5417(14) 0.5188(14) 0.300(19) Uiso 0.3333 1 d D . P . .
C2L1 C 0.66031(6) 0.58969(6) 0.51352(14) 0.300(19) Uiso 0.3333 2 d DS . P . .
H2L1 H 0.6516 0.5984 0.4925 0.360 Uiso 0.1667 1 calc R U P A -1
C3L1 C 0.64483(10) 0.56143(10) 0.52884(12) 0.300(19) Uiso 0.3333 1 d D . P . .
C4L1 C 0.6576(2) 0.5486(2) 0.5596(3) 0.300(19) Uiso 0.3333 1 d D . P . .
H4L1 H 0.6471 0.5293 0.5700 0.360 Uiso 0.3333 1 calc R U P A -1
C5L1 C 0.6859(2) 0.5641(2) 0.5749(4) 0.300(19) Uiso 0.3333 2 d DS . P A .
N1L1 N 0.6992(3) 0.5508(3) 0.6067(5) 0.300(19) Uiso 0.3333 2 d DS . P . .
C6L1 C 0.6893(8) 0.5248(5) 0.6260(7) 0.300(19) Uiso 0.3333 1 d D . P A .
H6L1 H 0.6703 0.5111 0.6196 0.360 Uiso 0.3333 1 calc R U P B -1
N2L1 N 0.7062(5) 0.5186(5) 0.6537(9) 0.300(19) Uiso 0.3333 1 d D . P . .
O1L2 O 0.581(2) 0.4236(17) 0.5398(17) 0.30(2) Uiso 0.3333 1 d D U P . .
O2L2 O 0.571(2) 0.4159(18) 0.4837(18) 0.30(2) Uiso 0.3333 1 d D U P . .
C1L2 C 0.5831(13) 0.4090(13) 0.5120(15) 0.31(2) Uiso 0.3333 1 d D U P . -1
C2L2 C 0.6046(10) 0.3771(11) 0.5125(11) 0.31(2) Uiso 0.3333 1 d DG U P . .
C3L2 C 0.6356(16) 0.3768(14) 0.530(2) 0.32(2) Uiso 0.1667 1 d DG U P . 1
H3L2 H 0.6432 0.3968 0.5417 0.378 Uiso 0.1667 1 calc R U P . 1
C4L2 C 0.6556(15) 0.3473(15) 0.530(2) 0.32(2) Uiso 0.1667 1 d DG U P . 1
H4L2 H 0.6768 0.3471 0.5424 0.379 Uiso 0.1667 1 calc R U P . 1
C5L2 C 0.6445(11) 0.3180(11) 0.5134(11) 0.32(2) Uiso 0.3333 1 d DG U P . .
C6L2 C 0.6134(17) 0.3183(13) 0.496(2) 0.31(2) Uiso 0.1667 1 d DG U P . 1
H6L2 H 0.6058 0.2983 0.4842 0.378 Uiso 0.1667 1 calc R U P . 1
C7L2 C 0.5935(16) 0.3478(14) 0.495(2) 0.31(2) Uiso 0.1667 1 d DG U P . 1
H7L2 H 0.5722 0.3480 0.4834 0.377 Uiso 0.1667 1 calc R U P . 1
N1L2 N 0.6648(15) 0.2879(13) 0.5138(15) 0.32(2) Uiso 0.3333 1 d D U P . .
C8L2 C 0.6814(10) 0.2820(6) 0.5439(13) 0.33(2) Uiso 0.3333 1 d D U P . .
O3L2 O 0.688(2) 0.289(2) 0.5741(14) 0.37(3) Uiso 0.3333 1 d D U P C -1
C9L2 C 0.7031(6) 0.2515(5) 0.5350(8) 0.33(2) Uiso 0.3333 1 d D U P . .
C10L C 0.6949(5) 0.2314(7) 0.5067(7) 0.33(3) Uiso 0.3333 1 d D U P . .
H10L H 0.6756 0.2370 0.4930 0.391 Uiso 0.3333 1 calc R U P . .
C12L C 0.6399(14) 0.3368(14) 0.5433(11) 0.32(2) Uiso 0.1667 1 d D U P . 2
H12L H 0.6504 0.3295 0.5641 0.379 Uiso 0.1667 1 calc R U P . 2
C13L C 0.6291(19) 0.3287(15) 0.4830(11) 0.32(2) Uiso 0.1667 1 d D U P . 2
H13L H 0.6323 0.3158 0.4626 0.378 Uiso 0.1667 1 calc R U P . 2
C11L C 0.6199(14) 0.3664(14) 0.5429(11) 0.32(2) Uiso 0.1667 1 d D U P . 2
H11L H 0.6168 0.3793 0.5633 0.378 Uiso 0.1667 1 calc R U P . 2
C14L C 0.6091(18) 0.3583(16) 0.4826(11) 0.31(2) Uiso 0.1667 1 d D U P . 2
H14L H 0.5986 0.3656 0.4618 0.377 Uiso 0.1667 1 calc R U P . 2
O4L2 O 0.5265(16) 0.4530(16) 0.5807(12) 0.17(3) Uiso 0.3333 1 d D . P . .

loop_
_atom_type_symbol
_atom_type_description
_atom_type_scat_dispersion_real
_atom_type_scat_dispersion_imag
_atom_type_scat_source
C C 0.0181 0.0091 'International Tables Vol C Tables 4.2.6.8 and 6.1.1.4'
H H 0.0000 0.0000 'International Tables Vol C Tables 4.2.6.8 and 6.1.1.4'
N N 0.0311 0.0180 'International Tables Vol C Tables 4.2.6.8 and 6.1.1.4'
O O 0.0492 0.0322 'International Tables Vol C Tables 4.2.6.8 and 6.1.1.4'
Tb Tb -9.1472 9.1891 'International Tables Vol C Tables 4.2.6.8 and 6.1.1.4'

loop_
_geom_angle_atom_site_label_1
_geom_angle_atom_site_label_2
_geom_angle_atom_site_label_3
_geom_angle
_geom_angle_site_symmetry_1
_geom_angle_site_symmetry_3
Tb2 Tb1 O2H 143.6(15) 9 .
Tb2 Tb1 N2L1 118.9(15) 9 190_657
O2H Tb1 N2L1 85.7(12) . 190_657
Tb2 Tb1 O4L2 26(2) 9 .
O2H Tb1 O4L2 150.0(19) . .
N2L1 Tb1 O4L2 124.3(17) 190_657 .
Tb2 Tb1 O1H 147.1(13) 9 .
O2H Tb1 O1H 63.6(14) . .
N2L1 Tb1 O1H 69.7(12) 190_657 .
O4L2 Tb1 O1H 121.6(18) . .
Tb2 Tb1 O1H 147.1(13) 9 110
O2H Tb1 O1H 63.6(14) . 110
N2L1 Tb1 O1H 69.7(12) 190_657 110
O4L2 Tb1 O1H 121.6(18) . 110
O1H Tb1 O1H 0(3) . 110
Tb2 Tb1 O2H 77.8(16) 9 101_666
O2H Tb1 O2H 71.7(11) . 101_666
N2L1 Tb1 O2H 155.5(17) 190_657 101_666
O4L2 Tb1 O2H 79(2) . 101_666
O1H Tb1 O2H 106.7(14) . 101_666
O1H Tb1 O2H 106.7(14) 110 101_666
Tb2 Tb1 O1L1 122(2) 9 .
O2H Tb1 O1L1 75(2) . .
N2L1 Tb1 O1L1 16(2) 190_657 .
O4L2 Tb1 O1L1 135(3) . .
O1H Tb1 O1L1 75.2(18) . .
O1H Tb1 O1L1 75.2(18) 110 .
O2H Tb1 O1L1 140(2) 101_666 .
Tb2 Tb1 O2H 72.4(16) 9 9
O2H Tb1 O2H 112.4(16) . 9
N2L1 Tb1 O2H 132.1(13) 190_657 9
O4L2 Tb1 O2H 48.2(18) . 9
O1H Tb1 O2H 79.3(13) . 9
O1H Tb1 O2H 79.3(13) 110 9
O2H Tb1 O2H 67.8(13) 101_666 9
O1L1 Tb1 O2H 147(2) . 9
Tb2 Tb1 O2H 70.0(17) 9 14_666
O2H Tb1 O2H 84.1(17) . 14_666
N2L1 Tb1 O2H 169.8(13) 190_657 14_666
O4L2 Tb1 O2H 65.9(19) . 14_666
O1H Tb1 O2H 105.7(14) . 14_666
O1H Tb1 O2H 105.7(14) 110 14_666
O2H Tb1 O2H 15(3) 101_666 14_666
O1L1 Tb1 O2H 156(2) . 14_666
O2H Tb1 O2H 53(2) 9 14_666
Tb2 Tb1 O1L2 48.1(18) 9 .
O2H Tb1 O1L2 102.5(18) . .
N2L1 Tb1 O1L2 104(2) 190_657 .
O4L2 Tb1 O1L2 73(3) . .
O1H Tb1 O1L2 164.8(18) . .
O1H Tb1 O1L2 164.8(18) 110 .
O2H Tb1 O1L2 72(2) 101_666 .
O1L1 Tb1 O1L2 96(3) . .
O2H Tb1 O1L2 113(2) 9 .
O2H Tb1 O1L2 78(2) 14_666 .
Tb2 Tb1 N2L1 80.4(14) 9 27_645
O2H Tb1 N2L1 135.6(13) . 27_645
N2L1 Tb1 N2L1 70.2(13) 190_657 27_645
O4L2 Tb1 N2L1 64.3(18) . 27_645
O1H Tb1 N2L1 73.1(9) . 27_645
O1H Tb1 N2L1 73.1(9) 110 27_645
O2H Tb1 N2L1 133.3(16) 101_666 27_645
O1L1 Tb1 N2L1 85.8(19) . 27_645
O2H Tb1 N2L1 66.3(10) 9 27_645
O2H Tb1 N2L1 117.9(14) 14_666 27_645
O1L2 Tb1 N2L1 119.1(16) . 27_645
Tb2 Tb1 O1L2 6(2) 9 120
O2H Tb1 O1L2 140(2) . 120
N2L1 Tb1 O1L2 124.5(17) 190_657 120
O4L2 Tb1 O1L2 25(2) . 120
O1H Tb1 O1L2 146.3(17) . 120
O1H Tb1 O1L2 146.3(17) 110 120
O2H Tb1 O1L2 72(2) 101_666 120
O1L1 Tb1 O1L2 128(2) . 120
O2H Tb1 O1L2 69.1(18) 9 120
O2H Tb1 O1L2 64.4(19) 14_666 120
O1L2 Tb1 O1L2 49(3) . 120
N2L1 Tb1 O1L2 83(2) 27_645 120
Tb2 Tb1 O1W 44(2) 9 .
O2H Tb1 O1W 131.9(10) . .
N2L1 Tb1 O1W 78(2) 190_657 .
O4L2 Tb1 O1W 64.0(19) . .
O1H Tb1 O1W 144(3) . .
O1H Tb1 O1W 144(3) 110 .
O2H Tb1 O1W 109(3) 101_666 .
O1L1 Tb1 O1W 79(3) . .
O2H Tb1 O1W 111.9(12) 9 .
O2H Tb1 O1W 108(3) 14_666 .
O1L2 Tb1 O1W 41(3) . .
N2L1 Tb1 O1W 80.1(18) 27_645 .
O1L2 Tb1 O1W 49(2) 120 .
Tb2 Tb1 O2H 81.5(14) 9 120
O2H Tb1 O2H 107.0(16) . 120
N2L1 Tb1 O2H 125.2(11) 190_657 120
O4L2 Tb1 O2H 57(2) . 120
O1H Tb1 O2H 69.6(11) . 120
O1H Tb1 O2H 69.6(11) 110 120
O2H Tb1 O2H 72.2(18) 101_666 120
O1L1 Tb1 O2H 138.7(19) . 120
O2H Tb1 O2H 9.7(17) 9 120
O2H Tb1 O2H 58.7(11) 14_666 120
O1L2 Tb1 O2H 123(2) . 120
N2L1 Tb1 O2H 63.9(8) 27_645 120
O1L2 Tb1 O2H 78.5(17) 120 120
O1W Tb1 O2H 119.3(10) . 120
Tb2 Tb1 Tb2 108.5(13) 9 101_666
O2H Tb1 Tb2 36.4(10) . 101_666
N2L1 Tb1 Tb2 118.7(8) 190_657 101_666
O4L2 Tb1 Tb2 115.5(17) . 101_666
O1H Tb1 Tb2 90.9(10) . 101_666
O1H Tb1 Tb2 90.9(10) 110 101_666
O2H Tb1 Tb2 37.0(14) 101_666 101_666
O1L1 Tb1 Tb2 104.7(19) . 101_666
O2H Tb1 Tb2 96.8(8) 9 101_666
O2H Tb1 Tb2 51.5(12) 14_666 101_666
O1L2 Tb1 Tb2 79.5(17) . 101_666
N2L1 Tb1 Tb2 158.2(5) 27_645 101_666
O1L2 Tb1 Tb2 103.9(19) 120 101_666
O1W Tb1 Tb2 120(2) . 101_666
O2H Tb1 Tb2 97.0(7) 120 101_666
O1H Tb2 O1H 0(3) 110 .
O1H Tb2 O2H 61.8(12) 110 110
O1H Tb2 O2H 61.8(12) . 110
O1H Tb2 O2H 61.8(12) 110 .
O1H Tb2 O2H 61.8(12) . .
O2H Tb2 O2H 96.8(18) 110 .
O1H Tb2 O2H 91.9(15) 110 24_666
O1H Tb2 O2H 91.9(15) . 24_666
O2H Tb2 O2H 70.1(15) 110 24_666
O2H Tb2 O2H 56.5(19) . 24_666
O1H Tb2 O2H 91.9(15) 110 105_666
O1H Tb2 O2H 91.9(15) . 105_666
O2H Tb2 O2H 56.5(19) 110 105_666
O2H Tb2 O2H 70.1(15) . 105_666
O2H Tb2 O2H 16(3) 24_666 105_666
O1H Tb2 O2L2 124(2) 110 24_666
O1H Tb2 O2L2 124(2) . 24_666
O2H Tb2 O2L2 64(2) 110 24_666
O2H Tb2 O2L2 139(2) . 24_666
O2H Tb2 O2L2 83(2) 24_666 24_666
O2H Tb2 O2L2 70(2) 105_666 24_666
O1H Tb2 O2L2 124(2) 110 105_666
O1H Tb2 O2L2 124(2) . 105_666
O2H Tb2 O2L2 139(2) 110 105_666
O2H Tb2 O2L2 64(2) . 105_666
O2H Tb2 O2L2 70(2) 24_666 105_666
O2H Tb2 O2L2 83(2) 105_666 105_666
O2L2 Tb2 O2L2 105(5) 24_666 105_666
O1H Tb2 O2L1 76(2) 110 110
O1H Tb2 O2L1 76(2) . 110
O2H Tb2 O2L1 87(2) 110 110
O2H Tb2 O2L1 128(3) . 110
O2H Tb2 O2L1 157(2) 24_666 110
O2H Tb2 O2L1 142(2) 105_666 110
O2L2 Tb2 O2L1 88(3) 24_666 110
O2L2 Tb2 O2L1 134(3) 105_666 110
O1H Tb2 O2L1 76(2) 110 .
O1H Tb2 O2L1 76(2) . .
O2H Tb2 O2L1 128(3) 110 .
O2H Tb2 O2L1 87(2) . .
O2H Tb2 O2L1 142(2) 24_666 .
O2H Tb2 O2L1 157(2) 105_666 .
O2L2 Tb2 O2L1 134(3) 24_666 .
O2L2 Tb2 O2L1 88(3) 105_666 .
O2L1 Tb2 O2L1 54(4) 110 .
O1H Tb2 O2W 138(5) 110 .
O1H Tb2 O2W 138(5) . .
O2H Tb2 O2W 131.5(9) 110 .
O2H Tb2 O2W 131.5(9) . .
O2H Tb2 O2W 129(5) 24_666 .
O2H Tb2 O2W 129(5) 105_666 .
O2L2 Tb2 O2W 74(3) 24_666 .
O2L2 Tb2 O2W 74(3) 105_666 .
O2L1 Tb2 O2W 67(5) 110 .
O2L1 Tb2 O2W 67(5) . .
O1H Tb2 O2H 55.5(10) 110 115
O1H Tb2 O2H 55.5(10) . 115
O2H Tb2 O2H 93.7(15) 110 115
O2H Tb2 O2H 6.4(11) . 115
O2H Tb2 O2H 60.1(13) 24_666 115
O2H Tb2 O2H 72.6(17) 105_666 115
O2L2 Tb2 O2H 142(2) 24_666 115
O2L2 Tb2 O2H 70(2) 105_666 115
O2L1 Tb2 O2H 123(2) 110 115
O2L1 Tb2 O2H 84(2) . 115
O2W Tb2 O2H 134.7(8) . 115
O1H O1H O1H 120(10) 110 120
O1H O1H Tb1 106(10) 110 5
O1H O1H Tb1 131.0(6) 120 5
O1H O1H Tb1 74(9) 110 115
O1H O1H Tb1 158.1(12) 120 115
Tb1 O1H Tb1 31.5(9) 5 115
O1H O1H Tb2 90(10) 110 .
O1H O1H Tb2 146.7(5) 120 .
Tb1 O1H Tb2 16.0(4) 5 .
Tb1 O1H Tb2 16.0(4) 115 .
O1H O1H Tb1 148(10) 110 110
O1H O1H Tb1 32.8(5) 120 110
Tb1 O1H Tb1 98.3(10) 5 110
Tb1 O1H Tb1 127.2(14) 115 110
Tb2 O1H Tb1 114.0(9) . 110
O1H O1H Tb1 32(10) 110 .
O1H O1H Tb1 90.6(4) 120 .
Tb1 O1H Tb1 127.2(14) 5 .
Tb1 O1H Tb1 98.3(10) 115 .
Tb2 O1H Tb1 114.0(9) . .
Tb1 O1H Tb1 116.6(11) 110 .
O1H O1H Tb1 128(10) 110 9
O1H O1H Tb1 14.5(8) 120 9
Tb1 O1H Tb1 118.2(11) 5 9
Tb1 O1H Tb1 144(2) 115 9
Tb2 O1H Tb1 133.2(12) . 9
Tb1 O1H Tb1 21.3(6) 110 9
Tb1 O1H Tb1 96.5(7) . 9
O1H O1H Tb1 52(10) 110 120
O1H O1H Tb1 69.2(4) 120 120
Tb1 O1H Tb1 144(2) 5 120
Tb1 O1H Tb1 118.2(11) 115 120
Tb2 O1H Tb1 133.2(12) . 120
Tb1 O1H Tb1 96.5(7) 110 120
Tb1 O1H Tb1 21.3(6) . 120
Tb1 O1H Tb1 75.7(8) 9 120
Tb1 O2H Tb1 102.9(17) 115 .
Tb1 O2H Tb2 15.9(9) 115 .
Tb1 O2H Tb2 118.6(15) . .
Tb1 O2H Tb2 135(3) 115 101_666
Tb1 O2H Tb2 110(2) . 101_666
Tb2 O2H Tb2 121(2) . 101_666
Tb1 O2H Tb1 116(2) 115 105_666
Tb1 O2H Tb1 114(2) . 105_666
Tb2 O2H Tb1 104.8(19) . 105_666
Tb2 O2H Tb1 20.6(5) 101_666 105_666
Tb1 O2H Tb1 13.7(5) 115 5
Tb1 O2H Tb1 101.1(13) . 5
Tb2 O2H Tb1 20.4(5) . 5
Tb2 O2H Tb1 125.7(19) 101_666 5
Tb1 O2H Tb1 105.7(18) 105_666 5
Tb1 O2H Tb1 133(2) 115 14_666
Tb1 O2H Tb1 94.7(18) . 14_666
Tb2 O2H Tb1 123.9(18) . 14_666
Tb2 O2H Tb1 19.8(5) 101_666 14_666
Tb1 O2H Tb1 21.1(6) 105_666 14_666
Tb1 O2H Tb1 119.9(15) 5 14_666
Tb1 O2H Tb2 112.7(18) 115 9
Tb1 O2H Tb2 9.9(5) . 9
Tb2 O2H Tb2 128.3(15) . 9
Tb2 O2H Tb2 100.6(19) 101_666 9
Tb1 O2H Tb2 106.4(19) 105_666 9
Tb1 O2H Tb2 110.1(13) 5 9
Tb1 O2H Tb2 86.4(16) 14_666 9
Tb1 O2H Tb1 98.6(16) 115 120
Tb1 O2H Tb1 12.0(4) . 120
Tb2 O2H Tb1 113.5(13) . 120
Tb2 O2H Tb1 107.1(18) 101_666 120
Tb1 O2H Tb1 107.0(16) 105_666 120
Tb1 O2H Tb1 94.3(12) 5 120
Tb1 O2H Tb1 89.7(15) 14_666 120
Tb2 O2H Tb1 16.7(4) 9 120
C1L1 O1L1 Tb1 134(5) . .
C1L1 O2L1 O1L1 23(4) . 115
C1L1 O2L1 Tb1 102(5) . 115
O1L1 O2L1 Tb1 80(6) 115 115
C1L1 O2L1 Tb2 122(6) . .
O1L1 O2L1 Tb2 99(6) 115 .
Tb1 O2L1 Tb2 20.6(10) 115 .
C1L1 O2L1 Tb1 115(5) . 5
O1L1 O2L1 Tb1 95(6) 115 5
Tb1 O2L1 Tb1 19.0(9) 115 5
Tb2 O2L1 Tb1 18.6(9) . 5
O1L1 C1L1 N2L1 65(8) 115 55_564
O1L1 C1L1 C6L1 172(10) 115 55_564
N2L1 C1L1 C6L1 112(7) 55_564 55_564
O1L1 C1L1 O1L1 48(10) 115 .
N2L1 C1L1 O1L1 83(6) 55_564 .
C6L1 C1L1 O1L1 139(8) 55_564 .
O1L1 C1L1 O2L1 94(10) 115 .
N2L1 C1L1 O2L1 63(7) 55_564 .
C6L1 C1L1 O2L1 78(7) 55_564 .
O1L1 C1L1 O2L1 139(6) . .
O1L1 C1L1 N2L1 63(10) 115 190_657
N2L1 C1L1 N2L1 69(5) 55_564 190_657
C6L1 C1L1 N2L1 123(5) 55_564 190_657
O1L1 C1L1 N2L1 26(4) . 190_657
O2L1 C1L1 N2L1 132(5) . 190_657
O1L1 C1L1 C3L1 156(9) 115 .
N2L1 C1L1 C3L1 139(6) 55_564 .
C6L1 C1L1 C3L1 27.6(19) 55_564 .
O1L1 C1L1 C3L1 123(7) . .
O2L1 C1L1 C3L1 98(6) . .
N2L1 C1L1 C3L1 120(4) 190_657 .
O1L1 C1L1 N1L1 141(10) 115 190_657
N2L1 C1L1 N1L1 130(5) 55_564 190_657
C6L1 C1L1 N1L1 47(3) 55_564 190_657
O1L1 C1L1 N1L1 94(6) . 190_657
O2L1 C1L1 N1L1 126(5) . 190_657
N2L1 C1L1 N1L1 87(3) 190_657 190_657
C3L1 C1L1 N1L1 33.1(8) . 190_657
O1L1 C1L1 N1L1 141(10) 115 55_564
N2L1 C1L1 N1L1 130(5) 55_564 55_564
C6L1 C1L1 N1L1 47(3) 55_564 55_564
O1L1 C1L1 N1L1 94(6) . 55_564
O2L1 C1L1 N1L1 126(5) . 55_564
N2L1 C1L1 N1L1 87(3) 190_657 55_564
C3L1 C1L1 N1L1 33.1(8) . 55_564
N1L1 C1L1 N1L1 0.0(11) 190_657 55_564
O1L1 C1L1 C6L1 100(10) 115 190_657
N2L1 C1L1 C6L1 106(6) 55_564 190_657
C6L1 C1L1 C6L1 87(4) 55_564 190_657
O1L1 C1L1 C6L1 52(5) . 190_657
O2L1 C1L1 C6L1 157(4) . 190_657
N2L1 C1L1 C6L1 45(2) 190_657 190_657
C3L1 C1L1 C6L1 76(2) . 190_657
N1L1 C1L1 C6L1 43.5(15) 190_657 190_657
N1L1 C1L1 C6L1 43.5(15) 55_564 190_657
O1L1 C1L1 Tb1 46(10) 115 115
N2L1 C1L1 Tb1 33(4) 55_564 115
C6L1 C1L1 Tb1 127(6) 55_564 115
O1L1 C1L1 Tb1 86(4) . 115
O2L1 C1L1 Tb1 53(5) . 115
N2L1 C1L1 Tb1 85.3(14) 190_657 115
C3L1 C1L1 Tb1 150(4) . 115
N1L1 C1L1 Tb1 163(2) 190_657 115
N1L1 C1L1 Tb1 163(2) 55_564 115
C6L1 C1L1 Tb1 129.8(19) 190_657 115
C3L1 C2L1 C3L1 120.2(5) 133_765 .
C3L1 C2L1 C6L1 139.7(7) 133_765 55_564
C3L1 C2L1 C6L1 24.3(6) . 55_564
C3L1 C2L1 C6L1 24.3(6) 133_765 115
C3L1 C2L1 C6L1 139.7(7) . 115
C6L1 C2L1 C6L1 149.9(14) 55_564 115
C3L1 C2L1 H2L1 119.9 133_765 .
C3L1 C2L1 H2L1 119.9 . .
C6L1 C2L1 H2L1 98.6 55_564 .
C6L1 C2L1 H2L1 98.6 115 .
C6L1 C3L1 C4L1 133(2) 55_564 115
C6L1 C3L1 N1L1 95(2) 55_564 55_564
C4L1 C3L1 N1L1 41.3(14) 115 55_564
C6L1 C3L1 N1L1 95(2) 55_564 190_657
C4L1 C3L1 N1L1 41.3(14) 115 190_657
N1L1 C3L1 N1L1 0(2) 55_564 190_657
C6L1 C3L1 C4L1 120(2) 55_564 .
C4L1 C3L1 C4L1 19.3(8) 115 .
N1L1 C3L1 C4L1 24.9(12) 55_564 .
N1L1 C3L1 C4L1 24.9(12) 190_657 .
C6L1 C3L1 C2L1 112(2) 55_564 .
C4L1 C3L1 C2L1 100.8(7) 115 .
N1L1 C3L1 C2L1 139.3(11) 55_564 .
N1L1 C3L1 C2L1 139.3(11) 190_657 .
C4L1 C3L1 C2L1 119.9(5) . .
C6L1 C3L1 C1L1 30(3) 55_564 .
C4L1 C3L1 C1L1 128(3) 115 .
N1L1 C3L1 C1L1 88(3) 55_564 .
N1L1 C3L1 C1L1 88(3) 190_657 .
C4L1 C3L1 C1L1 110(3) . .
C2L1 C3L1 C1L1 130(3) . .
C6L1 C3L1 C5L1 141.5(17) 55_564 55_564
C4L1 C3L1 C5L1 11.0(7) 115 55_564
N1L1 C3L1 C5L1 52.1(10) 55_564 55_564
N1L1 C3L1 C5L1 52.1(10) 190_657 55_564
C4L1 C3L1 C5L1 30.0(5) . 55_564
C2L1 C3L1 C5L1 89.9(4) . 55_564
C1L1 C3L1 C5L1 139(3) . 55_564
C6L1 C3L1 C5L1 141.5(17) 55_564 190_657
C4L1 C3L1 C5L1 11.0(7) 115 190_657
N1L1 C3L1 C5L1 52.1(10) 55_564 190_657
N1L1 C3L1 C5L1 52.1(10) 190_657 190_657
C4L1 C3L1 C5L1 30.0(5) . 190_657
C2L1 C3L1 C5L1 89.9(4) . 190_657
C1L1 C3L1 C5L1 139(3) . 190_657
C5L1 C3L1 C5L1 0.0(4) 55_564 190_657
C3L1 C4L1 C5L1 120.0(9) . .
C3L1 C4L1 C6L1 21.6(11) . 55_564
C5L1 C4L1 C6L1 136.9(14) . 55_564
C3L1 C4L1 H4L1 120.0 . .
C5L1 C4L1 H4L1 120.0 . .
C6L1 C4L1 H4L1 101.5 55_564 .
C4L1 C5L1 C4L1 120.0(13) . 133_765
C4L1 C5L1 N1L1 120.0(7) . .
C4L1 C5L1 N1L1 120.0(7) 133_765 .
C6L1 N1L1 C6L1 97(3) 133_765 .
C6L1 N1L1 C5L1 131.4(17) 133_765 133_765
C6L1 N1L1 C5L1 131.4(17) . 133_765
C6L1 N1L1 C5L1 131.4(17) 133_765 .
C6L1 N1L1 C5L1 131.4(17) . .
C5L1 N1L1 C5L1 0.0(9) 133_765 .
N2L1 C6L1 N1L1 118(3) . .
N2L1 C6L1 H6L1 120.9 . .
N1L1 C6L1 H6L1 120.9 . .
O1L1 N2L1 O2L1 100(9) 190_657 34_645
O1L1 N2L1 C6L1 88(8) 190_657 .
O2L1 N2L1 C6L1 69(5) 34_645 .
O1L1 N2L1 O1L1 43(7) 190_657 34_645
O2L1 N2L1 O1L1 142(5) 34_645 34_645
C6L1 N2L1 O1L1 98(5) . 34_645
O1L1 N2L1 N2L1 71(6) 190_657 133_765
O2L1 N2L1 N2L1 168(5) 34_645 133_765
C6L1 N2L1 N2L1 103.2(13) . 133_765
O1L1 N2L1 N2L1 28(3) 34_645 133_765
O1L1 N2L1 Tb2 103(7) 190_657 34_645
O2L1 N2L1 Tb2 61(5) 34_645 34_645
C6L1 N2L1 Tb2 129.4(11) . 34_645
O1L1 N2L1 Tb2 123(4) 34_645 34_645
N2L1 N2L1 Tb2 127.2(5) 133_765 34_645
O1L1 N2L1 Tb1 115(8) 190_657 27_645
O2L1 N2L1 Tb1 73(5) 34_645 27_645
C6L1 N2L1 Tb1 137.6(11) . 27_645
O1L1 N2L1 Tb1 123(4) 34_645 27_645
N2L1 N2L1 Tb1 117.4(4) 133_765 27_645
Tb2 N2L1 Tb1 17.7(4) 34_645 27_645
O2L2 O1L2 C1L2 40(7) 14_666 .
O2L2 O1L2 Tb2 96(4) 14_666 9
C1L2 O1L2 Tb2 127(4) . 9
O2L2 O1L2 Tb1 79(4) 14_666 .
C1L2 O1L2 Tb1 114(3) . .
Tb2 O1L2 Tb1 17.9(7) 9 .
O2L2 O1L2 Tb1 95(4) 14_666 120
C1L2 O1L2 Tb1 124(3) . 120
Tb2 O1L2 Tb1 2.3(8) 9 120
Tb1 O1L2 Tb1 17.4(5) . 120
C1L2 O2L2 Tb2 150(3) . 101_666
C1L2 O2L2 Tb1 134(4) . 14_666
Tb2 O2L2 Tb1 19.6(6) 101_666 14_666
O1L2 C1L2 O2L2 132(3) . .
O1L2 C1L2 C2L2 114.5(18) . .
O2L2 C1L2 C2L2 113.9(17) . .
C3L2 C2L2 C7L2 120.0 . .
C11L C2L2 C14L 120.1(5) . .
C3L2 C2L2 C1L2 120.0(9) . .
C7L2 C2L2 C1L2 120.0(9) . .
C3L2 C2L2 C3L2 95(6) . 14_666
C7L2 C2L2 C3L2 59(9) . 14_666
C1L2 C2L2 C3L2 115.0(19) . 14_666
C2L2 C3L2 C4L2 120.0 . .
C2L2 C3L2 H3L2 120.0 . .
C4L2 C3L2 H3L2 120.0 . .
C5L2 C4L2 C3L2 120.0 . .
C5L2 C4L2 H4L2 120.0 . .
C3L2 C4L2 H4L2 120.0 . .
C4L2 C5L2 C6L2 120.0 . .
C13L C5L2 C12L 120.1(5) . .
C4L2 C5L2 N1L2 120.0(9) . .
C6L2 C5L2 N1L2 120.0(9) . .
C13L C5L2 N1L2 119.9(9) . .
C12L C5L2 N1L2 120.0(9) . .
C5L2 C6L2 C7L2 120.0 . .
C5L2 C6L2 H6L2 120.0 . .
C7L2 C6L2 H6L2 120.0 . .
C6L2 C7L2 C2L2 120.0 . .
C6L2 C7L2 H7L2 120.0 . .
C2L2 C7L2 H7L2 120.0 . .
C8L2 N1L2 C5L2 114(2) . .
O3L2 C8L2 O3L2 28(10) 190_657 .
O3L2 C8L2 N1L2 126(8) 190_657 .
O3L2 C8L2 N1L2 152(5) . .
O3L2 C8L2 C9L2 129(7) 190_657 .
O3L2 C8L2 C9L2 107(5) . .
N1L2 C8L2 C9L2 102(2) . .
O3L2 C8L2 C9L2 111(9) 190_657 190_657
O3L2 C8L2 C9L2 87(5) . 190_657
N1L2 C8L2 C9L2 121(3) . 190_657
C9L2 C8L2 C9L2 21.1(15) . 190_657
C10L C9L2 C10L 120.0(11) . 11_556
C10L C9L2 C8L2 120.1(12) . .
C10L C9L2 C8L2 120.0(12) 11_556 .
C9L2 C10L C9L2 120.0(11) . 8_645
C9L2 C10L H10L 120.0 . .
C9L2 C10L H10L 120.0 8_645 .
C5L2 C12L C11L 119.9(8) . .
C5L2 C12L H12L 120.0 . .
C11L C12L H12L 120.0 . .
C5L2 C13L C14L 120.0(8) . .
C5L2 C13L H13L 120.0 . .
C14L C13L H13L 120.0 . .
C2L2 C11L C12L 120.0(8) . .
C2L2 C11L H11L 120.0 . .
C12L C11L H11L 120.0 . .
C2L2 C14L C13L 119.9(8) . .
C2L2 C14L H14L 120.0 . .
C13L C14L H14L 120.0 . .
O2L2 O4L2 O1L2 48(7) 101_666 120
O2L2 O4L2 Tb2 128(8) 101_666 9
O1L2 O4L2 Tb2 92(4) 120 9
O2L2 O4L2 Tb1 145(7) 101_666 120
O1L2 O4L2 Tb1 122(4) 120 120
Tb2 O4L2 Tb1 30.8(8) 9 120
O2L2 O4L2 Tb1 136(7) 101_666 .
O1L2 O4L2 Tb1 105(3) 120 .
Tb2 O4L2 Tb1 13.6(11) 9 .
Tb1 O4L2 Tb1 17.3(9) 120 .

loop_
_geom_bond_atom_site_label_1
_geom_bond_atom_site_label_2
_geom_bond_distance
_geom_bond_site_symmetry_2
Tb1 Tb2 0.846(16) 9
Tb1 O2H 2.19(5) .
Tb1 N2L1 2.23(3) 190_657
Tb1 O4L2 2.294(11) .
Tb1 O1H 2.307(15) .
Tb1 O1H 2.307(15) 110
Tb1 O2H 2.37(4) 101_666
Tb1 O1L1 2.42(8) .
Tb1 O2H 2.42(5) 9
Tb1 O2H 2.50(4) 14_666
Tb1 O1L2 2.52(5) .
Tb1 N2L1 2.75(3) 27_645
Tb1 O1L2 2.89(4) 120
Tb1 O1W 2.90(6) .
Tb1 O2H 2.91(5) 120
Tb1 Tb2 3.713(13) 101_666
Tb2 O1H 2.304(16) 110
Tb2 O1H 2.304(16) .
Tb2 O2H 2.31(6) 110
Tb2 O2H 2.31(5) .
Tb2 O2H 2.35(4) 24_666
Tb2 O2H 2.35(4) 105_666
Tb2 O2L2 2.35(4) 24_666
Tb2 O2L2 2.35(5) 105_666
Tb2 O2L1 2.40(9) 110
Tb2 O2L1 2.40(9) .
Tb2 O2W 2.90(6) .
Tb2 O2H 2.91(5) 115
O1H O1H 0.00(11) 110
O1H O1H 0.85(2) 120
O1H Tb1 1.66(2) 5
O1H Tb1 1.66(2) 115
O1H Tb1 2.307(15) 110
O1H Tb1 2.468(16) 9
O1H Tb1 2.468(16) 120
O2H Tb1 1.66(4) 115
O2H Tb2 2.35(4) 101_666
O2H Tb1 2.37(4) 105_666
O2H Tb1 2.42(5) 5
O2H Tb1 2.50(4) 14_666
O2H Tb2 2.91(5) 9
O2H Tb1 2.91(5) 120
O1L1 C1L1 1.229(11) .
O2L1 C1L1 1.230(11) .
O2L1 O1L1 1.38(13) 115
O2L1 Tb1 2.24(10) 115
O2L1 Tb1 2.64(9) 5
C1L1 O1L1 0.55(8) 115
C1L1 N2L1 0.67(5) 55_564
C1L1 C6L1 0.88(4) 55_564
C1L1 N2L1 1.48(6) 190_657
C1L1 C3L1 1.501(11) .
C1L1 N1L1 1.74(4) 190_657
C1L1 N1L1 1.74(4) 55_564
C1L1 C6L1 1.81(8) 190_657
C1L1 Tb1 2.76(4) 115
C2L1 C3L1 1.391(5) 133_765
C2L1 C3L1 1.391(5) .
C2L1 C6L1 1.86(4) 55_564
C2L1 C6L1 1.86(4) 115
C2L1 H2L1 0.9500 .
C3L1 C6L1 0.83(3) 55_564
C3L1 C4L1 0.921(11) 115
C3L1 N1L1 0.953(7) 55_564
C3L1 N1L1 0.953(7) 190_657
C3L1 C4L1 1.390(10) .
C3L1 C5L1 1.813(14) 55_564
C3L1 C5L1 1.813(14) 190_657
C4L1 C5L1 1.393(9) .
C4L1 C6L1 1.94(2) 55_564
C4L1 H4L1 0.9500 .
C5L1 C4L1 1.393(9) 133_765
C5L1 N1L1 1.440(11) .
N1L1 C6L1 1.318(11) 133_765
N1L1 C6L1 1.318(11) .
N1L1 C5L1 1.440(11) 133_765
C6L1 N2L1 1.288(11) .
C6L1 H6L1 0.9500 .
N2L1 O1L1 0.66(8) 190_657
N2L1 O2L1 1.10(8) 34_645
N2L1 O1L1 1.33(7) 34_645
N2L1 N2L1 1.389(11) 133_765
N2L1 Tb2 2.74(3) 34_645
N2L1 Tb1 2.75(3) 27_645
O1L2 O2L2 0.95(13) 14_666
O1L2 C1L2 1.228(11) .
O1L2 Tb2 2.05(4) 9
O1L2 Tb1 2.89(4) 120
O2L2 C1L2 1.229(11) .
O2L2 Tb2 2.35(5) 101_666
O2L2 Tb1 2.52(5) 14_666
C1L2 C2L2 1.500(11) .
C2L2 C3L2 1.3900 .
C2L2 C7L2 1.3900 .
C2L2 C11L 1.391(9) .
C2L2 C14L 1.391(9) .
C2L2 C3L2 1.88(7) 14_666
C3L2 C4L2 1.3900 .
C3L2 H3L2 0.9500 .
C4L2 C5L2 1.3900 .
C4L2 H4L2 0.9500 .
C5L2 C6L2 1.3900 .
C5L2 C13L 1.390(9) .
C5L2 C12L 1.391(9) .
C5L2 N1L2 1.418(11) .
C6L2 C7L2 1.3900 .
C6L2 H6L2 0.9500 .
C7L2 H7L2 0.9500 .
N1L2 C8L2 1.360(11) .
C8L2 O3L2 0.80(11) 190_657
C8L2 O3L2 1.232(11) .
C8L2 C9L2 1.500(11) .
C8L2 C9L2 1.77(5) 190_657
C9L2 C10L 1.390(10) .
C9L2 C10L 1.391(10) 11_556
C10L C9L2 1.391(10) 8_645
C10L H10L 0.9500 .
C12L C11L 1.391(9) .
C12L H12L 0.9500 .
C13L C14L 1.392(9) .
C13L H13L 0.9500 .
C11L H11L 0.9500 .
C14L H14L 0.9500 .
O4L2 O2L2 1.03(8) 101_666
O4L2 O1L2 1.26(8) 120
O4L2 Tb2 1.58(2) 9
O4L2 Tb1 1.61(3) 120
